data_4060175
_journal_name_full Organometallics
_journal_year 2005
_chemical_formula_sum 'C20 H22 Fe O2'
_chemical_formula_weight 350.23
_space_group_IT_number 14
_symmetry_cell_setting monoclinic
_symmetry_space_group_name_Hall '-P 2ybc'
_symmetry_space_group_name_H-M 'P 1 21/c 1'
_atom_sites_solution_hydrogens geom
_atom_sites_solution_primary direct
_atom_sites_solution_secondary difmap
_cell_angle_alpha 90.00
_cell_angle_beta 90.2520(10)
_cell_angle_gamma 90.00
_cell_formula_units_Z 4
_cell_length_a 14.2647(4)
_cell_length_b 10.9838(3)
_cell_length_c 10.6930(2)
_cell_measurement_reflns_used ?
_cell_measurement_temperature 180(2)
_cell_measurement_theta_max ?
_cell_measurement_theta_min ?
_cell_volume 1675.37(7)
_diffrn_ambient_temperature 180(2)
_diffrn_detector_area_resol_mean ?
_diffrn_measurement_device_type ?
_diffrn_measurement_method ?
_diffrn_radiation_monochromator graphite
_diffrn_radiation_source 'fine-focus sealed tube'
_diffrn_radiation_type MoK\a
_diffrn_radiation_wavelength 0.71069
_diffrn_reflns_av_R_equivalents 0.0477
_diffrn_reflns_av_sigmaI/netI 0.0491
_diffrn_reflns_limit_h_max 18
_diffrn_reflns_limit_h_min -12
_diffrn_reflns_limit_k_max 14
_diffrn_reflns_limit_k_min -14
_diffrn_reflns_limit_l_max 13
_diffrn_reflns_limit_l_min -13
_diffrn_reflns_number 10581
_diffrn_reflns_theta_max 27.42
_diffrn_reflns_theta_min 3.71
_diffrn_standards_decay_% ?
_diffrn_standards_interval_count ?
_diffrn_standards_interval_time ?
_diffrn_standards_number ?
_exptl_absorpt_coefficient_mu 0.907
_exptl_absorpt_correction_T_max 0.9148
_exptl_absorpt_correction_T_min 0.7601
_exptl_absorpt_correction_type ?
_exptl_absorpt_process_details semi-empirical
_exptl_crystal_colour ?
_exptl_crystal_density_diffrn 1.389
_exptl_crystal_density_meas ?
_exptl_crystal_density_method 'not measured'
_exptl_crystal_description ?
_exptl_crystal_F_000 736
_exptl_crystal_size_max 0.32
_exptl_crystal_size_mid 0.10
_exptl_crystal_size_min 0.10
_refine_ls_extinction_coef ?
_refine_ls_extinction_method none
_refine_ls_goodness_of_fit_ref 1.031
_refine_ls_hydrogen_treatment mixed
_refine_ls_matrix_type full
_refine_ls_number_parameters 219
_refine_ls_number_reflns 3809
_refine_ls_number_restraints 2
_refine_ls_restrained_S_all 1.031
_refine_ls_R_factor_all 0.0524
_refine_ls_R_factor_gt 0.0371
_refine_ls_shift/su_max 0.001
_refine_ls_shift/su_mean 0.000
_refine_ls_structure_factor_coef Fsqd
_refine_ls_weighting_details 'calc w=1/[\s^2^(Fo^2^)+(0.0329P)^2^+0.9989P] where P=(Fo^2^+2Fc^2^)/3'
_refine_ls_weighting_scheme calc
_refine_ls_wR_factor_gt 0.0812
_refine_ls_wR_factor_ref 0.0882
_reflns_number_gt 3087
_reflns_number_total 3809
_reflns_threshold_expression >2sigma(I)
_cod_original_sg_symbol_H-M P2(1)/c
_cod_database_code 4060175

loop_
_symmetry_equiv_pos_as_xyz
'x, y, z'
'-x, y+1/2, -z+1/2'
'-x, -y, -z'
'x, -y-1/2, z-1/2'

loop_
_atom_site_label
_atom_site_type_symbol
_atom_site_fract_x
_atom_site_fract_y
_atom_site_fract_z
_atom_site_U_iso_or_equiv
_atom_site_adp_type
_atom_site_occupancy
_atom_site_symmetry_multiplicity
_atom_site_calc_flag
_atom_site_refinement_flags
_atom_site_disorder_assembly
_atom_site_disorder_group
Fe1 Fe 0.624380(18) -0.92461(2) 1.30545(2) 0.02220(10) Uani 1 1 d . . .
O1 O 0.99664(11) -0.68555(15) 1.49027(15) 0.0332(4) Uani 1 1 d D . .
H1 H 0.9610(17) -0.642(2) 1.466(2) 0.040 Uiso 1 1 d D . .
O2 O 0.88106(12) -0.49382(15) 1.41051(18) 0.0465(5) Uani 1 1 d D . .
H2 H 0.902(2) -0.436(2) 1.435(3) 0.056 Uiso 1 1 d D . .
C1 C 0.94976(13) -0.76718(18) 1.57481(18) 0.0261(4) Uani 1 1 d . . .
C2 C 0.87067(14) -0.82981(18) 1.51185(18) 0.0259(4) Uani 1 1 d . . .
C3 C 0.80748(13) -0.88786(18) 1.46973(18) 0.0244(4) Uani 1 1 d . . .
C16 C 0.79121(14) -0.45486(19) 1.36305(19) 0.0295(5) Uani 1 1 d . . .
C15 C 0.73504(14) -0.56589(19) 1.33909(19) 0.0287(4) Uani 1 1 d . . .
C14 C 0.68430(14) -0.64701(18) 1.30919(19) 0.0272(4) Uani 1 1 d . . .
C20 C 0.91315(18) -0.6968(3) 1.6867(2) 0.0465(6) Uani 1 1 d . . .
H20C H 0.8690 -0.6342 1.6581 0.070 Uiso 1 1 calc R . .
H20B H 0.9657 -0.6580 1.7306 0.070 Uiso 1 1 calc R . .
H20A H 0.8811 -0.7528 1.7437 0.070 Uiso 1 1 calc R . .
C19 C 1.02282(17) -0.8611(2) 1.6123(3) 0.0462(6) Uani 1 1 d . . .
H19C H 1.0447 -0.9042 1.5377 0.069 Uiso 1 1 calc R . .
H19B H 0.9950 -0.9196 1.6707 0.069 Uiso 1 1 calc R . .
H19A H 1.0759 -0.8202 1.6529 0.069 Uiso 1 1 calc R . .
C18 C 0.80488(16) -0.3885(2) 1.2390(2) 0.0359(5) Uani 1 1 d . . .
H18C H 0.8376 -0.4421 1.1803 0.054 Uiso 1 1 calc R . .
H18B H 0.8421 -0.3148 1.2530 0.054 Uiso 1 1 calc R . .
H18A H 0.7436 -0.3662 1.2041 0.054 Uiso 1 1 calc R . .
C17 C 0.74254(18) -0.3754(2) 1.4589(2) 0.0411(6) Uani 1 1 d . . .
H17C H 0.7337 -0.4216 1.5363 0.062 Uiso 1 1 calc R . .
H17B H 0.6814 -0.3497 1.4261 0.062 Uiso 1 1 calc R . .
H17A H 0.7811 -0.3034 1.4761 0.062 Uiso 1 1 calc R . .
C4 C 0.73577(13) -0.96614(18) 1.42150(18) 0.0239(4) Uani 1 1 d . . .
C8 C 0.73990(14) -1.03583(19) 1.30932(19) 0.0265(4) Uani 1 1 d . . .
H8 H 0.7899 -1.0356 1.2509 0.032 Uiso 1 1 calc R . .
C7 C 0.65648(15) -1.10575(19) 1.2998(2) 0.0299(5) Uani 1 1 d . . .
H7 H 0.6410 -1.1603 1.2339 0.036 Uiso 1 1 calc R . .
C6 C 0.60023(14) -1.08028(18) 1.4056(2) 0.0293(5) Uani 1 1 d . . .
H6 H 0.5409 -1.1154 1.4232 0.035 Uiso 1 1 calc R . .
C5 C 0.64816(14) -0.99294(19) 1.48083(18) 0.0277(4) Uani 1 1 d . . .
H5 H 0.6261 -0.9586 1.5567 0.033 Uiso 1 1 calc R . .
C13 C 0.62289(14) -0.74113(18) 1.26576(18) 0.0253(4) Uani 1 1 d . . .
C9 C 0.53669(14) -0.77869(19) 1.3222(2) 0.0305(5) Uani 1 1 d . . .
H9 H 0.5115 -0.7484 1.3981 0.037 Uiso 1 1 calc R . .
C10 C 0.49566(15) -0.8691(2) 1.2445(2) 0.0356(5) Uani 1 1 d . . .
H10 H 0.4379 -0.9095 1.2591 0.043 Uiso 1 1 calc R . .
C11 C 0.55585(16) -0.8888(2) 1.1412(2) 0.0353(5) Uani 1 1 d . . .
H11 H 0.5453 -0.9448 1.0748 0.042 Uiso 1 1 calc R . .
C12 C 0.63460(15) -0.81068(19) 1.15384(19) 0.0301(5) Uani 1 1 d . . .
H12 H 0.6860 -0.8055 1.0979 0.036 Uiso 1 1 calc R . .

loop_
_atom_site_aniso_label
_atom_site_aniso_U_11
_atom_site_aniso_U_22
_atom_site_aniso_U_33
_atom_site_aniso_U_23
_atom_site_aniso_U_13
_atom_site_aniso_U_12
Fe1 0.01955(15) 0.02023(16) 0.02676(16) 0.00269(11) -0.00607(10) -0.00208(11)
O1 0.0282(8) 0.0322(9) 0.0392(8) 0.0046(7) -0.0049(6) -0.0048(6)
O2 0.0366(9) 0.0296(9) 0.0729(12) 0.0021(8) -0.0286(8) -0.0043(7)
C1 0.0235(10) 0.0250(10) 0.0298(10) -0.0007(8) -0.0056(8) -0.0023(8)
C2 0.0250(10) 0.0273(11) 0.0253(10) 0.0011(8) -0.0028(8) 0.0020(8)
C3 0.0229(10) 0.0253(10) 0.0250(10) 0.0023(8) -0.0045(8) 0.0010(8)
C16 0.0280(11) 0.0238(11) 0.0365(12) 0.0008(9) -0.0117(9) -0.0025(8)
C15 0.0287(11) 0.0248(11) 0.0326(11) 0.0016(9) -0.0059(8) -0.0003(9)
C14 0.0277(11) 0.0232(10) 0.0305(10) 0.0046(8) -0.0048(8) 0.0007(8)
C20 0.0415(14) 0.0590(17) 0.0390(13) -0.0191(12) 0.0010(10) -0.0086(12)
C19 0.0351(13) 0.0321(13) 0.0711(17) 0.0024(12) -0.0276(12) -0.0016(10)
C18 0.0392(13) 0.0312(12) 0.0371(12) 0.0000(10) -0.0044(9) -0.0110(10)
C17 0.0533(15) 0.0337(13) 0.0364(12) -0.0064(10) -0.0025(10) -0.0006(11)
C4 0.0208(10) 0.0221(10) 0.0288(10) 0.0046(8) -0.0073(7) -0.0007(8)
C8 0.0221(10) 0.0240(10) 0.0334(11) 0.0008(8) -0.0041(8) 0.0016(8)
C7 0.0299(11) 0.0187(10) 0.0410(12) 0.0010(9) -0.0089(9) -0.0011(8)
C6 0.0223(10) 0.0242(10) 0.0413(12) 0.0132(9) -0.0051(8) -0.0049(8)
C5 0.0272(10) 0.0289(11) 0.0270(10) 0.0082(8) -0.0020(8) -0.0002(8)
C13 0.0278(10) 0.0183(10) 0.0297(10) 0.0044(8) -0.0082(8) -0.0021(8)
C9 0.0234(10) 0.0267(11) 0.0413(12) 0.0068(9) -0.0032(8) 0.0033(8)
C10 0.0225(11) 0.0306(12) 0.0534(14) 0.0112(10) -0.0154(9) -0.0038(9)
C11 0.0430(13) 0.0280(11) 0.0348(12) 0.0032(9) -0.0206(10) -0.0048(10)
C12 0.0351(12) 0.0288(11) 0.0264(10) 0.0050(8) -0.0076(8) -0.0006(9)
